data_1572482
loop_
_publ_author_name
'Chen, Kaixin'
'Lin, Jie'
'Jing, Jing'
'Wang, Junda'
'Hu, Jiayu'
'Yi, Hong'
'Lei, Aiwen'
'Li, Jie'

_publ_section_title
;
 Cobalt-catalyzed conformationally restricted alkylarylation enables
 divergent access to Csp<sup>3</sup>-rich N-heterocycles.
;
_journal_issue 39
_journal_name_full 'Chemical science'
_journal_page_first 16250
_journal_page_last 16258
_journal_paper_doi 10.1039/d4sc04056b
_journal_volume 15
_journal_year 2024
_chemical_formula_moiety 'C23 H22 Cl F3 N2'
_chemical_formula_sum 'C23 H22 Cl F3 N2'
_chemical_formula_weight 418.87
_chemical_name_systematic 1-(4-chlorobenzyl)-3,3-difluoro-3a-(4-fluorobenzyl)octahydro-1H-indole-2-carbonitrile
_space_group_crystal_system monoclinic
_space_group_IT_number 14
_space_group_name_Hall '-P 2ybc'
_space_group_name_H-M_alt 'P 1 21/c 1'
_atom_sites_solution_hydrogens geom
_atom_sites_solution_primary direct
_atom_sites_solution_secondary difmap
_audit_creation_method SHELXL-2019/3
_audit_update_record
;
2024-02-02 deposited with the CCDC.	2024-09-03 downloaded from the CCDC.
;
_cell_angle_alpha 90
_cell_angle_beta 118.393(19)
_cell_angle_gamma 90
_cell_formula_units_Z 4
_cell_length_a 16.175(2)
_cell_length_b 8.8838(10)
_cell_length_c 16.016(3)
_cell_measurement_reflns_used 3629
_cell_measurement_temperature 220(2)
_cell_measurement_theta_max 26.4070
_cell_measurement_theta_min 2.5600
_cell_volume 2024.6(6)
_computing_cell_refinement 'CrysAlisPro 1.171.42.81a (Rigaku OD, 2023)'
_computing_data_collection 'CrysAlisPro 1.171.42.81a (Rigaku OD, 2023)'
_computing_data_reduction 'CrysAlisPro 1.171.42.81a (Rigaku OD, 2023)'
_computing_molecular_graphics
;
'ORTEP (M. N. Burnett, C. K. Johnson, ORTEP-III: Oak Ridge Thermal Ellipsoid
# Plot Program for Crystal Structure Illustrations, Oak Ridge National
# Laboratory Report ORNL-6895, 1996). Windows version (L. J. Farrugia, Univ.
# Glasgow) used --- SCHAKAL (E. Keller, University of  Freiburg (Breisgau),
# Germany, 1995)'
;
_computing_publication_material
;
PLATON (A. L. Spek, Acta Crystallogr, Sect. A, 1990, 46, C34, 1995 version).
# --- T.B.Cohen, Pure Appl. Chem. 1996,68,2339-2359 (atomic masses).
;
_computing_structure_refinement 'SHELXL-2019/2 (Sheldrick, 2019)'
_computing_structure_solution 'SHELXS-97 (Sheldrick, 1990)'
_diffrn_ambient_temperature 220(2)
_diffrn_detector_area_resol_mean 10.4471
_diffrn_measured_fraction_theta_full 0.995
_diffrn_measured_fraction_theta_max 0.994
_diffrn_measurement_device_type 'Xcalibur, Atlas, Gemini'
_diffrn_measurement_method '\w scans'
_diffrn_radiation_type MoK\a
_diffrn_radiation_wavelength 0.71073
_diffrn_reflns_av_R_equivalents 0.0379
_diffrn_reflns_av_unetI/netI 0.0506
_diffrn_reflns_Laue_measured_fraction_full 0.995
_diffrn_reflns_Laue_measured_fraction_max 0.994
_diffrn_reflns_limit_h_max 20
_diffrn_reflns_limit_h_min -19
_diffrn_reflns_limit_k_max 9
_diffrn_reflns_limit_k_min -11
_diffrn_reflns_limit_l_max 13
_diffrn_reflns_limit_l_min -20
_diffrn_reflns_number 10642
_diffrn_reflns_point_group_measured_fraction_full 0.995
_diffrn_reflns_point_group_measured_fraction_max 0.994
_diffrn_reflns_theta_full 25.242
_diffrn_reflns_theta_max 26.372
_diffrn_reflns_theta_min 2.544
_diffrn_source 'fine-focus sealed X-ray tube'
_exptl_absorpt_coefficient_mu 0.227
_exptl_absorpt_correction_T_max 1.00000
_exptl_absorpt_correction_T_min 0.50267
_exptl_absorpt_correction_type multi-scan
_exptl_absorpt_process_details
;
CrysAlisPro 1.171.42.81a (Rigaku Oxford Diffraction, 2023)
Empirical absorption correction using spherical harmonics,
implemented in SCALE3 ABSPACK scaling algorithm.
;
_exptl_crystal_colour colorless
_exptl_crystal_density_diffrn 1.374
_exptl_crystal_description block
_exptl_crystal_F_000 872
_exptl_crystal_size_max 0.600
_exptl_crystal_size_mid 0.500
_exptl_crystal_size_min 0.300
_refine_diff_density_max 0.164
_refine_diff_density_min -0.248
_refine_diff_density_rms 0.045
_refine_ls_extinction_method none
_refine_ls_goodness_of_fit_ref 1.021
_refine_ls_hydrogen_treatment mixed
_refine_ls_matrix_type full
_refine_ls_number_parameters 278
_refine_ls_number_reflns 4103
_refine_ls_number_restraints 0
_refine_ls_restrained_S_all 1.021
_refine_ls_R_factor_all 0.0816
_refine_ls_R_factor_gt 0.0484
_refine_ls_shift/su_max 0.000
_refine_ls_shift/su_mean 0.000
_refine_ls_structure_factor_coef Fsqd
_refine_ls_weighting_details 'w=1/[\s^2^(Fo^2^)+(0.0575P)^2^+0.1367P] where P=(Fo^2^+2Fc^2^)/3'
_refine_ls_weighting_scheme calc
_refine_ls_wR_factor_gt 0.1094
_refine_ls_wR_factor_ref 0.1324
_reflns_Friedel_coverage 0.000
_reflns_number_gt 2714
_reflns_number_total 4103
_reflns_threshold_expression 'I > 2\s(I)'
_cod_data_source_file d4sc04056b2.cif
_cod_data_source_block test1
_cod_depositor_comments 'Adding full bibliography for 1572482--1572485.cif.'
_cod_original_sg_symbol_H-M 'P 21/c'
_cod_database_code 1572482
_shelx_shelxl_version_number 2019/3
_shelx_space_group_comment
;
The symmetry employed for this shelxl refinement is uniquely defined
by the following loop, which should always be used as a source of
symmetry information in preference to the above space-group names.
They are only intended as comments.
;
_shelx_estimated_absorpt_t_min 0.876
_shelx_estimated_absorpt_t_max 0.935

loop_
_space_group_symop_operation_xyz
'x, y, z'
'-x, y+1/2, -z+1/2'
'-x, -y, -z'
'x, -y-1/2, z-1/2'

loop_
_atom_site_label
_atom_site_type_symbol
_atom_site_fract_x
_atom_site_fract_y
_atom_site_fract_z
_atom_site_U_iso_or_equiv
_atom_site_adp_type
_atom_site_occupancy
_atom_site_site_symmetry_order
_atom_site_calc_flag
_atom_site_refinement_flags_posn
_atom_site_refinement_flags_adp
_atom_site_refinement_flags_occupancy
_atom_site_disorder_assembly
_atom_site_disorder_group
F1 F 0.76390(9) 0.35353(15) 0.32173(11) 0.0631(4) Uani 1 1 d . . . . .
N1 N 0.67994(10) 0.0317(2) 0.32123(12) 0.0418(4) Uani 1 1 d . . . . .
C1 C 0.57769(14) 0.0124(3) 0.27535(16) 0.0509(6) Uani 1 1 d . . . . .
H1A H 0.5569(4) -0.0471(10) 0.2156(10) 0.061 Uiso 1 1 calc R U . . .
H1B H 0.5469(5) 0.1136(17) 0.2575(4) 0.061 Uiso 1 1 calc R U . . .
Cl1 Cl 0.44368(4) -0.31859(7) 0.51738(5) 0.0605(2) Uani 1 1 d . . . . .
F2 F 0.87022(9) 0.26477(18) 0.45681(10) 0.0647(4) Uani 1 1 d . . . . .
N2 N 0.76682(14) 0.0820(3) 0.56220(16) 0.0624(6) Uani 1 1 d . . . . .
C2 C 0.54559(13) -0.0671(3) 0.33860(15) 0.0414(5) Uani 1 1 d . . . . .
F3 F 1.21132(9) 0.46749(18) 0.47592(11) 0.0699(4) Uani 1 1 d . . . . .
C3 C 0.59738(15) -0.1848(3) 0.39670(16) 0.0459(6) Uani 1 1 d . . . . .
H3 H 0.6581(14) -0.2146(7) 0.39877(16) 0.055 Uiso 1 1 calc R U . . .
C4 C 0.56675(15) -0.2617(3) 0.45182(17) 0.0469(6) Uani 1 1 d . . . . .
H4 H 0.6031(10) -0.343(2) 0.4918(11) 0.056 Uiso 1 1 calc R U . . .
C5 C 0.48300(14) -0.2198(3) 0.44864(16) 0.0436(5) Uani 1 1 d . . . . .
C6 C 0.42996(15) -0.1041(3) 0.39190(17) 0.0488(6) Uani 1 1 d . . . . .
H6 H 0.3732(14) -0.0768(7) 0.39018(17) 0.059 Uiso 1 1 calc R U . . .
C7 C 0.46185(14) -0.0283(3) 0.33707(17) 0.0472(6) Uani 1 1 d . . . . .
H7 H 0.4261(9) 0.051(2) 0.2982(10) 0.057 Uiso 1 1 calc R U . . .
C8 C 0.72092(14) 0.0417(3) 0.25555(15) 0.0407(5) Uani 1 1 d . . . . .
H8 H 0.6857(9) 0.1118(18) 0.2064(12) 0.049 Uiso 1 1 calc R U . . .
C17 C 0.86392(14) 0.1742(3) 0.26041(16) 0.0438(5) Uani 1 1 d . . . . .
H17A H 0.87185(18) 0.0950(13) 0.2242(6) 0.053 Uiso 1 1 calc R U . . .
H17B H 0.8203(7) 0.2451(11) 0.2163(7) 0.053 Uiso 1 1 calc R U . . .
C18 C 0.95745(14) 0.2524(3) 0.31676(15) 0.0404(5) Uani 1 1 d . . . . .
C9 C 0.72161(16) -0.1096(3) 0.21176(18) 0.0527(6) Uani 1 1 d . . . . .
H9A H 0.6576(11) -0.1496(7) 0.1798(6) 0.063 Uiso 1 1 calc R U . . .
H9B H 0.7420(3) -0.0950(4) 0.1638(8) 0.063 Uiso 1 1 calc R U . . .
C10 C 0.78565(18) -0.2239(3) 0.2840(2) 0.0626(7) Uani 1 1 d . . . . .
H10A H 0.78816(18) -0.3138(18) 0.2516(6) 0.075 Uiso 1 1 calc R U . . .
H10B H 0.7604(5) -0.2506(6) 0.3257(8) 0.075 Uiso 1 1 calc R U . . .
C11 C 0.88435(17) -0.1613(3) 0.34223(19) 0.0564(7) Uani 1 1 d . . . . .
H11A H 0.9136(6) -0.1441(4) 0.2996(8) 0.068 Uiso 1 1 calc R U . . .
H11B H 0.9243(8) -0.2370(14) 0.3923(9) 0.068 Uiso 1 1 calc R U . . .
C12 C 0.88268(14) -0.0137(3) 0.38974(15) 0.0434(5) Uani 1 1 d . . . . .
H12A H 0.9472(10) 0.0257(7) 0.4246(6) 0.052 Uiso 1 1 calc R U . . .
H12B H 0.8604(3) -0.0334(4) 0.4362(7) 0.052 Uiso 1 1 calc R U . . .
C13 C 0.81975(13) 0.1061(2) 0.31943(14) 0.0366(5) Uani 1 1 d . . . . .
C14 C 0.79557(14) 0.2231(3) 0.37328(16) 0.0454(6) Uani 1 1 d . . . . .
C16 C 0.74417(15) 0.1140(3) 0.48550(18) 0.0483(6) Uani 1 1 d . . . . .
C19 C 0.96144(16) 0.4046(3) 0.33448(18) 0.0519(6) Uani 1 1 d . . . . .
H19 H 0.9068(15) 0.4582(15) 0.3104(7) 0.062 Uiso 1 1 calc R U . . .
C20 C 1.04585(16) 0.4788(3) 0.38769(19) 0.0557(7) Uani 1 1 d . . . . .
H20 H 1.04728(16) 0.582(3) 0.3990(4) 0.067 Uiso 1 1 calc R U . . .
C15 C 0.71444(15) 0.1592(3) 0.38627(16) 0.0443(5) Uani 1 1 d . . . . .
H15 H 0.6656(12) 0.2337(18) 0.3671(5) 0.053 Uiso 1 1 calc R U . . .
C22 C 1.12764(16) 0.2473(3) 0.40592(17) 0.0493(6) Uani 1 1 d . . . . .
H22 H 1.1862(15) 0.1925(14) 0.4304(6) 0.059 Uiso 1 1 calc R U . . .
C23 C 1.04219(14) 0.1751(3) 0.35243(16) 0.0456(6) Uani 1 1 d . . . . .
H23 H 1.04166(15) 0.072(3) 0.3401(4) 0.055 Uiso 1 1 calc R U . . .
C21 C 1.12672(15) 0.3970(3) 0.42298(16) 0.0496(6) Uani 1 1 d . . . . .

loop_
_atom_site_aniso_label
_atom_site_aniso_U_11
_atom_site_aniso_U_22
_atom_site_aniso_U_33
_atom_site_aniso_U_23
_atom_site_aniso_U_13
_atom_site_aniso_U_12
F1 0.0716(9) 0.0418(8) 0.0845(11) 0.0082(8) 0.0442(8) 0.0106(7)
N1 0.0344(9) 0.0541(12) 0.0343(10) -0.0004(9) 0.0144(7) 0.0013(8)
C1 0.0325(11) 0.0716(17) 0.0407(13) 0.0079(13) 0.0110(9) 0.0023(11)
Cl1 0.0638(4) 0.0597(4) 0.0674(5) 0.0074(3) 0.0388(3) -0.0016(3)
F2 0.0532(8) 0.0830(11) 0.0527(9) -0.0257(8) 0.0209(7) -0.0104(7)
N2 0.0741(14) 0.0678(15) 0.0447(13) -0.0055(12) 0.0279(11) 0.0104(11)
C2 0.0326(11) 0.0483(14) 0.0359(12) -0.0040(11) 0.0104(9) -0.0029(10)
F3 0.0491(8) 0.0796(11) 0.0758(11) -0.0167(9) 0.0255(7) -0.0140(7)
C3 0.0363(11) 0.0555(15) 0.0428(14) -0.0011(12) 0.0162(10) 0.0029(11)
C4 0.0449(12) 0.0454(14) 0.0441(14) -0.0003(12) 0.0160(10) 0.0004(11)
C5 0.0432(12) 0.0440(14) 0.0422(14) -0.0061(11) 0.0192(10) -0.0054(10)
C6 0.0381(12) 0.0506(15) 0.0571(15) -0.0009(13) 0.0222(11) 0.0024(11)
C7 0.0366(11) 0.0485(14) 0.0495(14) 0.0033(12) 0.0148(10) 0.0023(11)
C8 0.0366(11) 0.0492(14) 0.0323(12) 0.0070(11) 0.0133(9) 0.0063(10)
C17 0.0448(12) 0.0484(14) 0.0368(13) 0.0051(11) 0.0182(10) 0.0042(10)
C18 0.0421(12) 0.0422(13) 0.0372(13) 0.0053(10) 0.0191(10) 0.0031(10)
C9 0.0510(13) 0.0594(16) 0.0495(15) -0.0092(13) 0.0253(11) -0.0060(12)
C10 0.0756(18) 0.0450(15) 0.082(2) -0.0054(15) 0.0493(16) 0.0029(13)
C11 0.0585(15) 0.0493(15) 0.0685(17) 0.0097(14) 0.0360(13) 0.0169(12)
C12 0.0368(11) 0.0541(15) 0.0380(12) 0.0103(11) 0.0166(9) 0.0085(10)
C13 0.0338(10) 0.0421(12) 0.0289(11) 0.0037(10) 0.0109(8) 0.0043(9)
C14 0.0438(12) 0.0457(14) 0.0406(13) -0.0020(11) 0.0152(10) 0.0037(10)
C16 0.0495(13) 0.0528(15) 0.0442(15) -0.0044(12) 0.0236(11) 0.0090(11)
C19 0.0443(13) 0.0469(14) 0.0624(16) 0.0039(13) 0.0238(11) 0.0050(11)
C20 0.0533(15) 0.0468(15) 0.0710(18) -0.0050(14) 0.0328(13) -0.0001(12)
C15 0.0434(12) 0.0482(14) 0.0413(14) 0.0010(11) 0.0202(10) 0.0105(11)
C22 0.0424(12) 0.0547(16) 0.0543(15) 0.0109(13) 0.0258(11) 0.0062(11)
C23 0.0474(13) 0.0435(13) 0.0512(14) 0.0056(12) 0.0279(11) 0.0045(11)
C21 0.0420(13) 0.0599(16) 0.0484(15) -0.0052(13) 0.0227(11) -0.0070(12)

loop_
_atom_type_symbol
_atom_type_description
_atom_type_scat_dispersion_real
_atom_type_scat_dispersion_imag
_atom_type_scat_source
C C 0.0033 0.0016 'International Tables Vol C Tables 4.2.6.8 and 6.1.1.4'
H H 0.0000 0.0000 'International Tables Vol C Tables 4.2.6.8 and 6.1.1.4'
N N 0.0061 0.0033 'International Tables Vol C Tables 4.2.6.8 and 6.1.1.4'
F F 0.0171 0.0103 'International Tables Vol C Tables 4.2.6.8 and 6.1.1.4'
Cl Cl 0.1484 0.1585 'International Tables Vol C Tables 4.2.6.8 and 6.1.1.4'

loop_
_geom_angle_atom_site_label_1
_geom_angle_atom_site_label_2
_geom_angle_atom_site_label_3
_geom_angle
_geom_angle_site_symmetry_1
_geom_angle_site_symmetry_3
_geom_angle_publ_flag
C15 N1 C1 113.98(17) . . ?
C15 N1 C8 108.12(16) . . ?
C1 N1 C8 115.34(16) . . ?
N1 C1 C2 112.53(17) . . ?
N1 C1 H1A 109.1 . . ?
C2 C1 H1A 109.1 . . ?
N1 C1 H1B 109.1 . . ?
C2 C1 H1B 109.1 . . ?
H1A C1 H1B 107.8 . . ?
C3 C2 C7 118.2(2) . . ?
C3 C2 C1 120.73(18) . . ?
C7 C2 C1 121.0(2) . . ?
C4 C3 C2 121.1(2) . . ?
C4 C3 H3 119.5 . . ?
C2 C3 H3 119.5 . . ?
C3 C4 C5 119.1(2) . . ?
C3 C4 H4 120.5 . . ?
C5 C4 H4 120.5 . . ?
C6 C5 C4 121.3(2) . . ?
C6 C5 Cl1 119.61(16) . . ?
C4 C5 Cl1 119.04(18) . . ?
C5 C6 C7 118.7(2) . . ?
C5 C6 H6 120.6 . . ?
C7 C6 H6 120.6 . . ?
C6 C7 C2 121.5(2) . . ?
C6 C7 H7 119.2 . . ?
C2 C7 H7 119.2 . . ?
N1 C8 C9 112.19(18) . . ?
N1 C8 C13 102.87(16) . . ?
C9 C8 C13 113.72(17) . . ?
N1 C8 H8 109.3 . . ?
C9 C8 H8 109.3 . . ?
C13 C8 H8 109.3 . . ?
C18 C17 C13 115.78(17) . . ?
C18 C17 H17A 108.3 . . ?
C13 C17 H17A 108.3 . . ?
C18 C17 H17B 108.3 . . ?
C13 C17 H17B 108.3 . . ?
H17A C17 H17B 107.4 . . ?
C19 C18 C23 117.4(2) . . ?
C19 C18 C17 120.64(19) . . ?
C23 C18 C17 121.9(2) . . ?
C10 C9 C8 113.1(2) . . ?
C10 C9 H9A 109.0 . . ?
C8 C9 H9A 109.0 . . ?
C10 C9 H9B 109.0 . . ?
C8 C9 H9B 109.0 . . ?
H9A C9 H9B 107.8 . . ?
C9 C10 C11 111.1(2) . . ?
C9 C10 H10A 109.4 . . ?
C11 C10 H10A 109.4 . . ?
C9 C10 H10B 109.4 . . ?
C11 C10 H10B 109.4 . . ?
H10A C10 H10B 108.0 . . ?
C10 C11 C12 111.00(19) . . ?
C10 C11 H11A 109.4 . . ?
C12 C11 H11A 109.4 . . ?
C10 C11 H11B 109.4 . . ?
C12 C11 H11B 109.4 . . ?
H11A C11 H11B 108.0 . . ?
C11 C12 C13 113.24(19) . . ?
C11 C12 H12A 108.9 . . ?
C13 C12 H12A 108.9 . . ?
C11 C12 H12B 108.9 . . ?
C13 C12 H12B 108.9 . . ?
H12A C12 H12B 107.7 . . ?
C14 C13 C12 108.62(17) . . ?
C14 C13 C8 99.53(15) . . ?
C12 C13 C8 110.30(18) . . ?
C14 C13 C17 113.38(18) . . ?
C12 C13 C17 112.39(16) . . ?
C8 C13 C17 111.89(16) . . ?
F2 C14 F1 105.37(19) . . ?
F2 C14 C13 113.44(17) . . ?
F1 C14 C13 111.10(18) . . ?
F2 C14 C15 112.61(19) . . ?
F1 C14 C15 107.20(16) . . ?
C13 C14 C15 107.02(18) . . ?
N2 C16 C15 178.7(3) . . ?
C18 C19 C20 122.0(2) . . ?
C18 C19 H19 119.0 . . ?
C20 C19 H19 119.0 . . ?
C21 C20 C19 118.2(2) . . ?
C21 C20 H20 120.9 . . ?
C19 C20 H20 120.9 . . ?
N1 C15 C16 112.01(19) . . ?
N1 C15 C14 104.61(17) . . ?
C16 C15 C14 112.61(19) . . ?
N1 C15 H15 109.2 . . ?
C16 C15 H15 109.2 . . ?
C14 C15 H15 109.2 . . ?
C21 C22 C23 118.2(2) . . ?
C21 C22 H22 120.9 . . ?
C23 C22 H22 120.9 . . ?
C22 C23 C18 121.5(2) . . ?
C22 C23 H23 119.2 . . ?
C18 C23 H23 119.2 . . ?
C22 C21 C20 122.6(2) . . ?
C22 C21 F3 117.9(2) . . ?
C20 C21 F3 119.5(2) . . ?

loop_
_geom_bond_atom_site_label_1
_geom_bond_atom_site_label_2
_geom_bond_distance
_geom_bond_site_symmetry_2
_geom_bond_publ_flag
F1 C14 1.373(3) . ?
N1 C15 1.458(3) . ?
N1 C1 1.466(2) . ?
N1 C8 1.489(2) . ?
C1 C2 1.515(3) . ?
C1 H1A 1.002(16) . ?
C1 H1B 1.002(16) . ?
Cl1 C5 1.747(2) . ?
F2 C14 1.360(2) . ?
N2 C16 1.139(3) . ?
C2 C3 1.385(3) . ?
C2 C7 1.387(3) . ?
F3 C21 1.371(3) . ?
C3 C4 1.381(3) . ?
C3 H3 1.00(2) . ?
C4 C5 1.382(3) . ?
C4 H4 0.96(2) . ?
C5 C6 1.370(3) . ?
C6 C7 1.386(3) . ?
C6 H6 0.94(2) . ?
C7 H7 0.93(2) . ?
C8 C9 1.518(3) . ?
C8 C13 1.541(3) . ?
C8 H8 0.95(2) . ?
C17 C18 1.513(3) . ?
C17 C13 1.553(3) . ?
C17 H17A 0.958(15) . ?
C17 H17B 0.958(15) . ?
C18 C19 1.376(3) . ?
C18 C23 1.390(3) . ?
C9 C10 1.518(4) . ?
C9 H9A 0.978(15) . ?
C9 H9B 0.978(15) . ?
C10 C11 1.520(4) . ?
C10 H10A 0.964(18) . ?
C10 H10B 0.964(18) . ?
C11 C12 1.523(3) . ?
C11 H11A 1.010(18) . ?
C11 H11B 1.010(18) . ?
C12 C13 1.532(3) . ?
C12 H12A 0.985(15) . ?
C12 H12B 0.985(15) . ?
C13 C14 1.516(3) . ?
C14 C15 1.532(3) . ?
C16 C15 1.480(3) . ?
C19 C20 1.385(3) . ?
C19 H19 0.91(2) . ?
C20 C21 1.362(3) . ?
C20 H20 0.93(3) . ?
C15 H15 0.96(2) . ?
C22 C21 1.359(3) . ?
C22 C23 1.389(3) . ?
C22 H22 0.97(2) . ?
C23 H23 0.94(2) . ?

loop_
_geom_torsion_atom_site_label_1
_geom_torsion_atom_site_label_2
_geom_torsion_atom_site_label_3
_geom_torsion_atom_site_label_4
_geom_torsion
_geom_torsion_site_symmetry_1
_geom_torsion_site_symmetry_2
_geom_torsion_site_symmetry_3
_geom_torsion_site_symmetry_4
_geom_torsion_publ_flag
C15 N1 C1 C2 -80.8(2) . . . . ?
C8 N1 C1 C2 153.24(19) . . . . ?
N1 C1 C2 C3 -38.5(3) . . . . ?
N1 C1 C2 C7 144.2(2) . . . . ?
C7 C2 C3 C4 -0.1(3) . . . . ?
C1 C2 C3 C4 -177.5(2) . . . . ?
C2 C3 C4 C5 -0.1(3) . . . . ?
C3 C4 C5 C6 0.2(3) . . . . ?
C3 C4 C5 Cl1 179.26(17) . . . . ?
C4 C5 C6 C7 -0.2(3) . . . . ?
Cl1 C5 C6 C7 -179.24(18) . . . . ?
C5 C6 C7 C2 0.0(3) . . . . ?
C3 C2 C7 C6 0.1(3) . . . . ?
C1 C2 C7 C6 177.5(2) . . . . ?
C15 N1 C8 C9 157.93(18) . . . . ?
C1 N1 C8 C9 -73.2(2) . . . . ?
C15 N1 C8 C13 35.3(2) . . . . ?
C1 N1 C8 C13 164.25(18) . . . . ?
C13 C17 C18 C19 -91.9(3) . . . . ?
C13 C17 C18 C23 88.2(3) . . . . ?
N1 C8 C9 C10 -65.4(2) . . . . ?
C13 C8 C9 C10 50.8(2) . . . . ?
C8 C9 C10 C11 -53.4(3) . . . . ?
C9 C10 C11 C12 55.6(3) . . . . ?
C10 C11 C12 C13 -56.4(3) . . . . ?
C11 C12 C13 C14 160.23(18) . . . . ?
C11 C12 C13 C8 52.1(2) . . . . ?
C11 C12 C13 C17 -73.5(2) . . . . ?
N1 C8 C13 C14 -41.5(2) . . . . ?
C9 C8 C13 C14 -163.06(19) . . . . ?
N1 C8 C13 C12 72.5(2) . . . . ?
C9 C8 C13 C12 -49.0(2) . . . . ?
N1 C8 C13 C17 -161.56(17) . . . . ?
C9 C8 C13 C17 76.9(2) . . . . ?
C18 C17 C13 C14 63.3(2) . . . . ?
C18 C17 C13 C12 -60.4(3) . . . . ?
C18 C17 C13 C8 174.88(18) . . . . ?
C12 C13 C14 F2 43.6(2) . . . . ?
C8 C13 C14 F2 158.89(18) . . . . ?
C17 C13 C14 F2 -82.1(2) . . . . ?
C12 C13 C14 F1 162.05(16) . . . . ?
C8 C13 C14 F1 -82.63(19) . . . . ?
C17 C13 C14 F1 36.3(2) . . . . ?
C12 C13 C14 C15 -81.2(2) . . . . ?
C8 C13 C14 C15 34.1(2) . . . . ?
C17 C13 C14 C15 153.06(18) . . . . ?
C23 C18 C19 C20 -1.6(3) . . . . ?
C17 C18 C19 C20 178.5(2) . . . . ?
C18 C19 C20 C21 0.0(4) . . . . ?
C1 N1 C15 C16 94.5(2) . . . . ?
C8 N1 C15 C16 -135.78(18) . . . . ?
C1 N1 C15 C14 -143.19(18) . . . . ?
C8 N1 C15 C14 -13.5(2) . . . . ?
F2 C14 C15 N1 -139.23(18) . . . . ?
F1 C14 C15 N1 105.35(19) . . . . ?
C13 C14 C15 N1 -13.9(2) . . . . ?
F2 C14 C15 C16 -17.4(3) . . . . ?
F1 C14 C15 C16 -132.8(2) . . . . ?
C13 C14 C15 C16 108.0(2) . . . . ?
C21 C22 C23 C18 0.1(3) . . . . ?
C19 C18 C23 C22 1.6(3) . . . . ?
C17 C18 C23 C22 -178.53(19) . . . . ?
C23 C22 C21 C20 -1.8(4) . . . . ?
C23 C22 C21 F3 179.93(18) . . . . ?
C19 C20 C21 C22 1.7(4) . . . . ?
C19 C20 C21 F3 -180.0(2) . . . . ?
